data_7719773
loop_
_publ_author_name
'Sidhu, Baldeep K.'
'Kacperkiewicz, Amelia'
'Braun, Jason D.'
'Herbert, David E.'

_publ_section_title
;
 A tetradentate benzannulated P^N^N^P ligand and its Fe(II) complex:
 synthesis, characterization, and electrocatalytic hydrogen evolution.
;
_journal_issue 46
_journal_name_full 'Dalton transactions (Cambridge, England : 2003)'
_journal_page_first 17211
_journal_page_last 17220
_journal_paper_doi 10.1039/d5dt02202a
_journal_volume 54
_journal_year 2025
_chemical_formula_moiety 'C52 H38 N2 P2, 1.5[C5H12]'
_chemical_formula_sum 'C52 H38 N2 P2'
_chemical_formula_weight 752.78
_space_group_crystal_system triclinic
_space_group_IT_number 2
_space_group_name_Hall '-P 1'
_space_group_name_H-M_alt 'P -1'
_atom_sites_solution_hydrogens geom
_atom_sites_solution_primary dual
_audit_creation_date 2025-01-09
_audit_creation_method
;
Olex2 1.5
(compiled 2024.01.12 svn.r2f8d729c for OlexSys, GUI svn.r6928)
;
_audit_update_record
;
2025-09-12 deposited with the CCDC.	2025-10-24 downloaded from the CCDC.
;
_cell_angle_alpha 80.538(2)
_cell_angle_beta 80.003(2)
_cell_angle_gamma 76.315(2)
_cell_formula_units_Z 2
_cell_length_a 9.3919(6)
_cell_length_b 14.2984(9)
_cell_length_c 17.6937(11)
_cell_measurement_reflns_used 9891
_cell_measurement_temperature 150.0
_cell_measurement_theta_max 27.01
_cell_measurement_theta_min 2.94
_cell_volume 2254.6(2)
_computing_cell_refinement 'SAINT V8.38A (Bruker, 2018)'
_computing_data_reduction 'SAINT V8.38A (Bruker, 2018)'
_computing_molecular_graphics 'Olex2 1.5 (Dolomanov et al., 2009)'
_computing_publication_material 'Olex2 1.5 (Dolomanov et al., 2009)'
_computing_structure_refinement 'SHELXL 2018/3 (Sheldrick, 2015)'
_computing_structure_solution 'ShelXT (Sheldrick, 2015)'
_diffrn_ambient_temperature 150.0
_diffrn_measured_fraction_theta_full 0.999
_diffrn_measured_fraction_theta_max 0.991
_diffrn_measurement_device_type 'Bruker D8 Quest ECO CMOS'
_diffrn_measurement_method '\f and \w scans'
_diffrn_radiation_type MoK\a
_diffrn_radiation_wavelength 0.71073
_diffrn_reflns_av_R_equivalents 0.0738
_diffrn_reflns_av_unetI/netI 0.0622
_diffrn_reflns_Laue_measured_fraction_full 0.999
_diffrn_reflns_Laue_measured_fraction_max 0.991
_diffrn_reflns_limit_h_max 11
_diffrn_reflns_limit_h_min -12
_diffrn_reflns_limit_k_max 18
_diffrn_reflns_limit_k_min -18
_diffrn_reflns_limit_l_max 22
_diffrn_reflns_limit_l_min -22
_diffrn_reflns_number 50409
_diffrn_reflns_point_group_measured_fraction_full 0.999
_diffrn_reflns_point_group_measured_fraction_max 0.991
_diffrn_reflns_theta_full 25.242
_diffrn_reflns_theta_max 27.074
_diffrn_reflns_theta_min 2.254
_diffrn_source_current 20.0
_diffrn_source_power 1.0
_diffrn_source_voltage 50.0
_diffrn_standards_number 0
_exptl_absorpt_coefficient_mu 0.131
_exptl_absorpt_correction_T_max 0.7455
_exptl_absorpt_correction_T_min 0.6448
_exptl_absorpt_correction_type multi-scan
_exptl_absorpt_process_details
;
SADABS-2016/2 (Bruker,2016) was used for absorption correction.
wR2(int) was 0.0948 before and 0.0794 after correction.
The Ratio of minimum to maximum transmission is 0.8649.
The \l/2 correction factor is Not present.
;
_exptl_crystal_colour yellow
_exptl_crystal_colour_primary yellow
_exptl_crystal_density_diffrn 1.109
_exptl_crystal_description block
_exptl_crystal_F_000 788
_exptl_crystal_size_max 0.45
_exptl_crystal_size_mid 0.21
_exptl_crystal_size_min 0.11
_refine_diff_density_max 0.547
_refine_diff_density_min -0.495
_refine_diff_density_rms 0.073
_refine_ls_extinction_method none
_refine_ls_goodness_of_fit_ref 1.045
_refine_ls_hydrogen_treatment constr
_refine_ls_matrix_type full
_refine_ls_number_parameters 507
_refine_ls_number_reflns 9831
_refine_ls_number_restraints 0
_refine_ls_restrained_S_all 1.045
_refine_ls_R_factor_all 0.1055
_refine_ls_R_factor_gt 0.0788
_refine_ls_shift/su_max 0.000
_refine_ls_shift/su_mean 0.000
_refine_ls_structure_factor_coef Fsqd
_refine_ls_weighting_details 'w=1/[\s^2^(Fo^2^)+(0.0557P)^2^+4.5520P] where P=(Fo^2^+2Fc^2^)/3'
_refine_ls_weighting_scheme calc
_refine_ls_wR_factor_gt 0.1670
_refine_ls_wR_factor_ref 0.1803
_reflns_Friedel_coverage 0.000
_reflns_number_gt 7342
_reflns_number_total 9831
_reflns_threshold_expression 'I > 2\s(I)'
_cod_data_source_file d5dt02202a2.cif
_cod_data_source_block deh288
_cod_depositor_comments 'Adding full bibliography for 7719773--7719774.cif.'
_cod_database_code 7719773
_shelx_shelxl_version_number 2018/3
_shelx_space_group_comment
;
The symmetry employed for this shelxl refinement is uniquely defined
by the following loop, which should always be used as a source of
symmetry information in preference to the above space-group names.
They are only intended as comments.
;
_shelx_estimated_absorpt_t_max 0.986
_shelx_estimated_absorpt_t_min 0.943
_olex2_refinement_description
;
1. Fixed Uiso
 At 1.2 times of:
  All C(H) groups
 At 1.5 times of:
  All C(H,H,H) groups
2.a Aromatic/amide H refined with riding coordinates:
 C3(H3), C4(H4), C5(H5), C6(H6), C11(H11), C13(H13), C16(H16), C17(H17),
 C18(H18), C19(H19), C20(H20), C22(H22), C23(H23), C24(H24), C25(H25), C26(H26),
  C29(H29), C30(H30), C31(H31), C32(H32), C37(H37), C39(H39), C42(H42),
 C43(H43), C44(H44), C45(H45), C46(H46), C48(H48), C49(H49), C50(H50), C51(H51),
  C52(H52)
2.b Idealised Me refined as rotating group:
 C14(H14a,H14b,H14c), C40(H40a,H40b,H40c)
;
_olex2_submission_special_instructions 'No special instructions were received'

loop_
_space_group_symop_operation_xyz
'x, y, z'
'-x, -y, -z'

loop_
_atom_site_label
_atom_site_type_symbol
_atom_site_fract_x
_atom_site_fract_y
_atom_site_fract_z
_atom_site_U_iso_or_equiv
_atom_site_adp_type
_atom_site_occupancy
_atom_site_site_symmetry_order
_atom_site_calc_flag
_atom_site_refinement_flags_posn
_atom_site_refinement_flags_adp
_atom_site_refinement_flags_occupancy
_atom_site_disorder_assembly
_atom_site_disorder_group
C1 C 0.6210(3) 0.8497(2) 0.36211(16) 0.0205(6) Uani 1 1 d . . . . .
C2 C 0.6775(3) 0.9235(2) 0.38775(17) 0.0219(6) Uani 1 1 d . . . . .
C3 C 0.6701(4) 0.9323(2) 0.46629(17) 0.0271(7) Uani 1 1 d . . . . .
H3 H 0.630095 0.887125 0.504775 0.032 Uiso 1 1 calc R . . . .
C4 C 0.7197(4) 1.0050(3) 0.48804(19) 0.0340(8) Uani 1 1 d . . . . .
H4 H 0.714738 1.009878 0.541381 0.041 Uiso 1 1 calc R . . . .
C5 C 0.7773(4) 1.0717(3) 0.4322(2) 0.0375(8) Uani 1 1 d . . . . .
H5 H 0.810965 1.122406 0.447589 0.045 Uiso 1 1 calc R . . . .
C6 C 0.7861(4) 1.0649(2) 0.35478(18) 0.0319(7) Uani 1 1 d . . . . .
H6 H 0.826289 1.110755 0.317109 0.038 Uiso 1 1 calc R . . . .
C7 C 0.7364(3) 0.9911(2) 0.33109(17) 0.0230(6) Uani 1 1 d . . . . .
C8 C 0.7404(3) 0.9825(2) 0.25028(16) 0.0218(6) Uani 1 1 d . . . . .
C9 C 0.6858(3) 0.9060(2) 0.23317(16) 0.0197(6) Uani 1 1 d . . . . .
C10 C 0.6895(3) 0.8923(2) 0.15516(16) 0.0224(6) Uani 1 1 d . . . . .
C11 C 0.7415(3) 0.9577(2) 0.09686(17) 0.0269(7) Uani 1 1 d . . . . .
H11 H 0.743388 0.949250 0.044517 0.032 Uiso 1 1 calc R . . . .
C12 C 0.7918(3) 1.0365(2) 0.11282(18) 0.0280(7) Uani 1 1 d . . . . .
C13 C 0.7918(3) 1.0467(2) 0.18899(17) 0.0264(7) Uani 1 1 d . . . . .
H13 H 0.827878 1.098984 0.200129 0.032 Uiso 1 1 calc R . . . .
C14 C 0.8466(4) 1.1073(3) 0.0478(2) 0.0409(9) Uani 1 1 d . . . . .
H14A H 0.951262 1.082130 0.029664 0.061 Uiso 1 1 calc GR . . . .
H14B H 0.835174 1.169920 0.066379 0.061 Uiso 1 1 calc GR . . . .
H14C H 0.788891 1.115886 0.005064 0.061 Uiso 1 1 calc GR . . . .
C15 C 0.6836(4) 0.7858(2) 0.03421(18) 0.0288(7) Uani 1 1 d . . . . .
C16 C 0.5867(4) 0.8240(3) -0.01900(19) 0.0371(8) Uani 1 1 d . . . . .
H16 H 0.487963 0.855239 -0.001793 0.045 Uiso 1 1 calc R . . . .
C17 C 0.6314(5) 0.8175(3) -0.0971(2) 0.0462(10) Uani 1 1 d . . . . .
H17 H 0.562918 0.843577 -0.132775 0.055 Uiso 1 1 calc R . . . .
C18 C 0.7728(5) 0.7740(3) -0.1231(2) 0.0509(11) Uani 1 1 d . . . . .
H18 H 0.802357 0.769149 -0.176723 0.061 Uiso 1 1 calc R . . . .
C19 C 0.8729(5) 0.7372(3) -0.0716(2) 0.0594(12) Uani 1 1 d . . . . .
H19 H 0.972386 0.708335 -0.089570 0.071 Uiso 1 1 calc R . . . .
C20 C 0.8275(4) 0.7424(3) 0.0066(2) 0.0509(11) Uani 1 1 d . . . . .
H20 H 0.896357 0.715775 0.042106 0.061 Uiso 1 1 calc R . . . .
C21 C 0.4339(3) 0.8189(2) 0.15013(16) 0.0245(6) Uani 1 1 d . . . . .
C22 C 0.3541(4) 0.9137(2) 0.14837(18) 0.0299(7) Uani 1 1 d . . . . .
H22 H 0.404930 0.965281 0.141195 0.036 Uiso 1 1 calc R . . . .
C23 C 0.2005(4) 0.9342(3) 0.1570(2) 0.0386(8) Uani 1 1 d . . . . .
H23 H 0.146912 0.999554 0.156154 0.046 Uiso 1 1 calc R . . . .
C24 C 0.1254(4) 0.8603(3) 0.1667(2) 0.0410(9) Uani 1 1 d . . . . .
H24 H 0.020331 0.874348 0.172456 0.049 Uiso 1 1 calc R . . . .
C25 C 0.2041(4) 0.7658(3) 0.1680(2) 0.0426(9) Uani 1 1 d . . . . .
H25 H 0.153039 0.714373 0.174531 0.051 Uiso 1 1 calc R . . . .
C26 C 0.3566(4) 0.7453(3) 0.1600(2) 0.0355(8) Uani 1 1 d . . . . .
H26 H 0.409538 0.679787 0.161246 0.043 Uiso 1 1 calc R . . . .
C27 C 0.5514(3) 0.7780(2) 0.41930(15) 0.0200(6) Uani 1 1 d . . . . .
C28 C 0.4006(3) 0.7711(2) 0.41773(16) 0.0216(6) Uani 1 1 d . . . . .
C29 C 0.3093(3) 0.8344(2) 0.36734(17) 0.0266(7) Uani 1 1 d . . . . .
H29 H 0.348531 0.881561 0.330620 0.032 Uiso 1 1 calc R . . . .
C30 C 0.1647(4) 0.8291(2) 0.37051(18) 0.0308(7) Uani 1 1 d . . . . .
H30 H 0.103177 0.873924 0.337640 0.037 Uiso 1 1 calc R . . . .
C31 C 0.1080(4) 0.7573(3) 0.42232(19) 0.0322(7) Uani 1 1 d . . . . .
H31 H 0.007918 0.753072 0.424255 0.039 Uiso 1 1 calc R . . . .
C32 C 0.1961(3) 0.6932(2) 0.47019(18) 0.0268(7) Uani 1 1 d . . . . .
H32 H 0.157057 0.643524 0.503979 0.032 Uiso 1 1 calc R . . . .
C33 C 0.3430(3) 0.6993(2) 0.47033(16) 0.0228(6) Uani 1 1 d . . . . .
C34 C 0.4372(3) 0.6369(2) 0.52289(16) 0.0210(6) Uani 1 1 d . . . . .
C35 C 0.5799(3) 0.6531(2) 0.52073(16) 0.0206(6) Uani 1 1 d . . . . .
C36 C 0.6732(3) 0.5980(2) 0.57407(16) 0.0212(6) Uani 1 1 d . . . . .
C37 C 0.6247(3) 0.5240(2) 0.62529(17) 0.0240(6) Uani 1 1 d . . . . .
H37 H 0.687850 0.485448 0.660409 0.029 Uiso 1 1 calc R . . . .
C38 C 0.4851(3) 0.5048(2) 0.62660(17) 0.0244(6) Uani 1 1 d . . . . .
C39 C 0.3927(3) 0.5612(2) 0.57669(17) 0.0241(6) Uani 1 1 d . . . . .
H39 H 0.296991 0.548999 0.578423 0.029 Uiso 1 1 calc R . . . .
C40 C 0.4376(4) 0.4242(3) 0.6846(2) 0.0349(8) Uani 1 1 d . . . . .
H40A H 0.524029 0.371835 0.693241 0.052 Uiso 1 1 calc GR . . . .
H40B H 0.364978 0.399010 0.664665 0.052 Uiso 1 1 calc GR . . . .
H40C H 0.392964 0.449320 0.733550 0.052 Uiso 1 1 calc GR . . . .
C41 C 0.9246(3) 0.5439(2) 0.65203(18) 0.0252(6) Uani 1 1 d . . . . .
C42 C 0.9059(4) 0.5595(3) 0.7285(2) 0.0404(9) Uani 1 1 d . . . . .
H42 H 0.848465 0.619239 0.744002 0.048 Uiso 1 1 calc R . . . .
C43 C 0.9715(5) 0.4876(3) 0.7830(2) 0.0531(11) Uani 1 1 d . . . . .
H43 H 0.958507 0.498533 0.835499 0.064 Uiso 1 1 calc R . . . .
C44 C 1.0546(4) 0.4012(3) 0.7613(3) 0.0474(10) Uani 1 1 d . . . . .
H44 H 1.099798 0.352811 0.798549 0.057 Uiso 1 1 calc R . . . .
C45 C 1.0723(4) 0.3847(3) 0.6861(3) 0.0445(9) Uani 1 1 d . . . . .
H45 H 1.127764 0.324172 0.671287 0.053 Uiso 1 1 calc R . . . .
C46 C 1.0097(4) 0.4557(2) 0.6315(2) 0.0333(7) Uani 1 1 d . . . . .
H46 H 1.024972 0.444233 0.578974 0.040 Uiso 1 1 calc R . . . .
C47 C 0.7812(3) 0.7412(2) 0.62388(17) 0.0238(6) Uani 1 1 d . . . . .
C48 C 0.6373(4) 0.7675(2) 0.66082(19) 0.0315(7) Uani 1 1 d . . . . .
H48 H 0.567554 0.729297 0.659876 0.038 Uiso 1 1 calc R . . . .
C49 C 0.5948(4) 0.8488(3) 0.69898(19) 0.0381(8) Uani 1 1 d . . . . .
H49 H 0.496108 0.866276 0.724057 0.046 Uiso 1 1 calc R . . . .
C50 C 0.6951(5) 0.9049(3) 0.7008(2) 0.0422(9) Uani 1 1 d . . . . .
H50 H 0.665741 0.960823 0.726960 0.051 Uiso 1 1 calc R . . . .
C51 C 0.8376(5) 0.8792(3) 0.6646(2) 0.0446(9) Uani 1 1 d . . . . .
H51 H 0.906985 0.917358 0.666089 0.054 Uiso 1 1 calc R . . . .
C52 C 0.8812(4) 0.7980(2) 0.6258(2) 0.0341(8) Uani 1 1 d . . . . .
H52 H 0.979888 0.781239 0.600522 0.041 Uiso 1 1 calc R . . . .
N1 N 0.6255(3) 0.84167(18) 0.28939(13) 0.0216(5) Uani 1 1 d . . . . .
N2 N 0.6347(3) 0.72423(18) 0.46890(13) 0.0211(5) Uani 1 1 d . . . . .
P1 P 0.63559(9) 0.78230(6) 0.13965(4) 0.02409(19) Uani 1 1 d . . . . .
P2 P 0.84866(8) 0.63277(6) 0.57419(4) 0.02224(18) Uani 1 1 d . . . . .

loop_
_atom_site_aniso_label
_atom_site_aniso_U_11
_atom_site_aniso_U_22
_atom_site_aniso_U_33
_atom_site_aniso_U_23
_atom_site_aniso_U_13
_atom_site_aniso_U_12
C1 0.0190(14) 0.0213(15) 0.0209(14) -0.0021(11) -0.0043(11) -0.0032(11)
C2 0.0238(15) 0.0196(15) 0.0229(14) -0.0024(12) -0.0023(12) -0.0065(12)
C3 0.0336(17) 0.0277(16) 0.0217(15) -0.0021(12) -0.0045(13) -0.0105(13)
C4 0.048(2) 0.0375(19) 0.0224(16) -0.0055(14) -0.0059(14) -0.0179(16)
C5 0.051(2) 0.037(2) 0.0331(18) -0.0088(15) -0.0069(16) -0.0221(17)
C6 0.0380(19) 0.0353(19) 0.0257(16) -0.0010(14) -0.0033(14) -0.0171(15)
C7 0.0201(14) 0.0256(16) 0.0232(15) -0.0029(12) -0.0022(11) -0.0054(12)
C8 0.0180(14) 0.0232(15) 0.0220(14) -0.0011(12) 0.0005(11) -0.0039(11)
C9 0.0152(13) 0.0227(15) 0.0196(14) -0.0021(11) -0.0008(11) -0.0028(11)
C10 0.0190(14) 0.0289(16) 0.0179(14) -0.0014(12) -0.0031(11) -0.0034(12)
C11 0.0265(16) 0.0323(17) 0.0205(14) -0.0021(13) -0.0042(12) -0.0038(13)
C12 0.0235(16) 0.0327(17) 0.0259(16) 0.0035(13) -0.0019(12) -0.0088(13)
C13 0.0257(16) 0.0286(17) 0.0261(16) -0.0015(13) -0.0007(12) -0.0115(13)
C14 0.049(2) 0.046(2) 0.0280(18) 0.0055(16) -0.0019(16) -0.0217(18)
C15 0.0346(18) 0.0296(17) 0.0233(15) -0.0066(13) -0.0038(13) -0.0068(14)
C16 0.0363(19) 0.046(2) 0.0277(17) -0.0073(15) -0.0051(14) -0.0037(16)
C17 0.058(3) 0.054(2) 0.0264(18) -0.0051(17) -0.0127(17) -0.007(2)
C18 0.074(3) 0.051(2) 0.0223(18) -0.0081(17) -0.0010(18) -0.004(2)
C19 0.054(3) 0.071(3) 0.039(2) -0.016(2) 0.0100(19) 0.007(2)
C20 0.041(2) 0.069(3) 0.033(2) -0.0129(19) -0.0070(17) 0.013(2)
C21 0.0230(15) 0.0344(17) 0.0177(14) -0.0035(12) -0.0051(11) -0.0074(13)
C22 0.0282(17) 0.0366(19) 0.0288(16) -0.0106(14) -0.0068(13) -0.0083(14)
C23 0.0325(19) 0.046(2) 0.0348(19) -0.0146(16) -0.0091(15) 0.0056(16)
C24 0.0258(18) 0.067(3) 0.0313(18) -0.0061(17) -0.0007(14) -0.0144(17)
C25 0.038(2) 0.050(2) 0.046(2) -0.0010(18) -0.0109(17) -0.0218(18)
C26 0.0344(19) 0.040(2) 0.0352(18) -0.0069(15) -0.0046(15) -0.0130(15)
C27 0.0241(15) 0.0213(14) 0.0153(13) -0.0060(11) 0.0016(11) -0.0072(12)
C28 0.0247(15) 0.0214(15) 0.0193(14) -0.0062(11) 0.0005(11) -0.0066(12)
C29 0.0288(16) 0.0295(17) 0.0223(15) -0.0024(13) -0.0034(12) -0.0087(13)
C30 0.0300(17) 0.0389(19) 0.0239(16) -0.0026(14) -0.0080(13) -0.0061(14)
C31 0.0248(16) 0.043(2) 0.0320(17) -0.0085(15) -0.0049(13) -0.0110(14)
C32 0.0256(16) 0.0301(17) 0.0262(15) -0.0069(13) 0.0009(12) -0.0101(13)
C33 0.0262(15) 0.0248(15) 0.0189(14) -0.0075(12) -0.0016(12) -0.0067(12)
C34 0.0230(15) 0.0229(15) 0.0190(14) -0.0091(12) 0.0019(11) -0.0079(12)
C35 0.0243(15) 0.0202(14) 0.0179(13) -0.0055(11) 0.0009(11) -0.0068(11)
C36 0.0231(15) 0.0243(15) 0.0184(14) -0.0054(12) -0.0015(11) -0.0085(12)
C37 0.0280(16) 0.0214(15) 0.0215(14) -0.0031(12) -0.0010(12) -0.0046(12)
C38 0.0291(16) 0.0232(15) 0.0217(14) -0.0042(12) 0.0004(12) -0.0096(13)
C39 0.0229(15) 0.0269(16) 0.0251(15) -0.0078(12) 0.0030(12) -0.0119(12)
C40 0.0354(19) 0.0356(19) 0.0345(18) 0.0051(15) -0.0020(15) -0.0178(15)
C41 0.0189(14) 0.0262(16) 0.0311(16) -0.0001(13) -0.0065(12) -0.0065(12)
C42 0.050(2) 0.037(2) 0.0340(19) -0.0042(16) -0.0148(16) -0.0028(17)
C43 0.065(3) 0.061(3) 0.037(2) 0.0053(19) -0.022(2) -0.018(2)
C44 0.034(2) 0.042(2) 0.063(3) 0.018(2) -0.0207(19) -0.0097(17)
C45 0.0290(19) 0.031(2) 0.070(3) 0.0004(18) -0.0085(18) -0.0034(15)
C46 0.0278(17) 0.0294(18) 0.0413(19) -0.0052(15) -0.0045(14) -0.0033(14)
C47 0.0266(16) 0.0217(15) 0.0219(14) -0.0036(12) -0.0042(12) -0.0022(12)
C48 0.0269(17) 0.0341(18) 0.0358(18) -0.0132(15) -0.0070(14) -0.0030(14)
C49 0.046(2) 0.036(2) 0.0282(17) -0.0117(15) -0.0097(15) 0.0080(16)
C50 0.074(3) 0.0243(18) 0.0291(18) -0.0103(14) -0.0147(18) -0.0017(18)
C51 0.063(3) 0.037(2) 0.042(2) -0.0108(17) -0.0072(19) -0.0243(19)
C52 0.0388(19) 0.0346(19) 0.0341(18) -0.0090(15) -0.0028(15) -0.0165(15)
N1 0.0206(12) 0.0254(13) 0.0196(12) -0.0026(10) -0.0038(10) -0.0062(10)
N2 0.0253(13) 0.0237(13) 0.0161(11) -0.0043(10) -0.0011(10) -0.0089(10)
P1 0.0255(4) 0.0265(4) 0.0203(4) -0.0047(3) -0.0056(3) -0.0029(3)
P2 0.0203(4) 0.0236(4) 0.0236(4) -0.0058(3) -0.0001(3) -0.0063(3)

loop_
_atom_type_symbol
_atom_type_description
_atom_type_scat_dispersion_real
_atom_type_scat_dispersion_imag
_atom_type_scat_source
C C 0.0033 0.0016 'International Tables Vol C Tables 4.2.6.8 and 6.1.1.4'
H H 0.0000 0.0000 'International Tables Vol C Tables 4.2.6.8 and 6.1.1.4'
N N 0.0061 0.0033 'International Tables Vol C Tables 4.2.6.8 and 6.1.1.4'
P P 0.1023 0.0942 'International Tables Vol C Tables 4.2.6.8 and 6.1.1.4'

loop_
_geom_angle_atom_site_label_1
_geom_angle_atom_site_label_2
_geom_angle_atom_site_label_3
_geom_angle
_geom_angle_site_symmetry_1
_geom_angle_site_symmetry_3
_geom_angle_publ_flag
C2 C1 C27 121.0(2) . . ?
N1 C1 C2 123.1(3) . . ?
N1 C1 C27 115.9(2) . . ?
C3 C2 C1 122.5(3) . . ?
C3 C2 C7 119.2(3) . . ?
C7 C2 C1 118.2(3) . . ?
C4 C3 C2 120.8(3) . . ?
C3 C4 C5 120.0(3) . . ?
C6 C5 C4 120.5(3) . . ?
C5 C6 C7 120.5(3) . . ?
C2 C7 C8 118.6(3) . . ?
C6 C7 C2 119.0(3) . . ?
C6 C7 C8 122.4(3) . . ?
C9 C8 C7 117.5(3) . . ?
C13 C8 C7 123.9(3) . . ?
C13 C8 C9 118.6(3) . . ?
C8 C9 C10 120.4(3) . . ?
N1 C9 C8 123.1(3) . . ?
N1 C9 C10 116.5(3) . . ?
C9 C10 P1 116.6(2) . . ?
C11 C10 C9 118.7(3) . . ?
C11 C10 P1 124.6(2) . . ?
C10 C11 C12 121.8(3) . . ?
C11 C12 C14 120.5(3) . . ?
C13 C12 C11 118.6(3) . . ?
C13 C12 C14 120.9(3) . . ?
C12 C13 C8 121.9(3) . . ?
C16 C15 C20 117.8(3) . . ?
C16 C15 P1 125.3(3) . . ?
C20 C15 P1 116.8(3) . . ?
C15 C16 C17 120.9(3) . . ?
C18 C17 C16 120.6(4) . . ?
C17 C18 C19 119.8(4) . . ?
C18 C19 C20 119.6(4) . . ?
C19 C20 C15 121.3(4) . . ?
C22 C21 C26 118.3(3) . . ?
C22 C21 P1 124.9(2) . . ?
C26 C21 P1 116.8(3) . . ?
C21 C22 C23 120.6(3) . . ?
C24 C23 C22 120.4(3) . . ?
C23 C24 C25 119.4(3) . . ?
C24 C25 C26 120.3(3) . . ?
C25 C26 C21 121.0(3) . . ?
C28 C27 C1 120.4(2) . . ?
N2 C27 C1 115.9(2) . . ?
N2 C27 C28 123.7(3) . . ?
C29 C28 C27 122.7(3) . . ?
C29 C28 C33 119.2(3) . . ?
C33 C28 C27 118.1(3) . . ?
C30 C29 C28 120.9(3) . . ?
C29 C30 C31 119.8(3) . . ?
C32 C31 C30 120.2(3) . . ?
C31 C32 C33 121.2(3) . . ?
C28 C33 C34 118.4(3) . . ?
C32 C33 C28 118.5(3) . . ?
C32 C33 C34 123.1(3) . . ?
C35 C34 C33 118.2(3) . . ?
C35 C34 C39 118.5(3) . . ?
C39 C34 C33 123.3(3) . . ?
C34 C35 C36 120.5(3) . . ?
N2 C35 C34 122.7(3) . . ?
N2 C35 C36 116.8(3) . . ?
C35 C36 P2 117.6(2) . . ?
C37 C36 C35 118.6(3) . . ?
C37 C36 P2 123.7(2) . . ?
C36 C37 C38 121.6(3) . . ?
C37 C38 C40 119.1(3) . . ?
C39 C38 C37 119.4(3) . . ?
C39 C38 C40 121.5(3) . . ?
C38 C39 C34 121.3(3) . . ?
C42 C41 C46 118.4(3) . . ?
C42 C41 P2 124.6(3) . . ?
C46 C41 P2 116.9(2) . . ?
C41 C42 C43 119.9(4) . . ?
C44 C43 C42 120.5(4) . . ?
C45 C44 C43 120.0(4) . . ?
C44 C45 C46 120.1(4) . . ?
C45 C46 C41 121.0(3) . . ?
C48 C47 P2 123.4(2) . . ?
C52 C47 C48 118.9(3) . . ?
C52 C47 P2 117.7(2) . . ?
C49 C48 C47 120.4(3) . . ?
C50 C49 C48 120.4(3) . . ?
C51 C50 C49 119.5(3) . . ?
C50 C51 C52 120.6(3) . . ?
C47 C52 C51 120.2(3) . . ?
C1 N1 C9 119.4(2) . . ?
C27 N2 C35 118.9(2) . . ?
C10 P1 C15 101.21(14) . . ?
C21 P1 C10 102.56(14) . . ?
C21 P1 C15 101.53(14) . . ?
C36 P2 C41 101.01(13) . . ?
C36 P2 C47 100.00(14) . . ?
C41 P2 C47 100.88(14) . . ?

loop_
_geom_bond_atom_site_label_1
_geom_bond_atom_site_label_2
_geom_bond_distance
_geom_bond_site_symmetry_2
_geom_bond_publ_flag
C1 C2 1.452(4) . ?
C1 C27 1.500(4) . ?
C1 N1 1.303(4) . ?
C2 C3 1.404(4) . ?
C2 C7 1.409(4) . ?
C3 C4 1.368(4) . ?
C4 C5 1.388(5) . ?
C5 C6 1.377(5) . ?
C6 C7 1.398(4) . ?
C7 C8 1.448(4) . ?
C8 C9 1.406(4) . ?
C8 C13 1.398(4) . ?
C9 C10 1.419(4) . ?
C9 N1 1.381(4) . ?
C10 C11 1.379(4) . ?
C10 P1 1.836(3) . ?
C11 C12 1.406(4) . ?
C12 C13 1.380(4) . ?
C12 C14 1.507(4) . ?
C15 C16 1.381(5) . ?
C15 C20 1.387(5) . ?
C15 P1 1.837(3) . ?
C16 C17 1.384(5) . ?
C17 C18 1.361(6) . ?
C18 C19 1.378(6) . ?
C19 C20 1.384(5) . ?
C21 C22 1.383(4) . ?
C21 C26 1.386(5) . ?
C21 P1 1.827(3) . ?
C22 C23 1.390(5) . ?
C23 C24 1.376(5) . ?
C24 C25 1.377(6) . ?
C25 C26 1.379(5) . ?
C27 C28 1.447(4) . ?
C27 N2 1.306(4) . ?
C28 C29 1.408(4) . ?
C28 C33 1.409(4) . ?
C29 C30 1.369(4) . ?
C30 C31 1.399(5) . ?
C31 C32 1.368(5) . ?
C32 C33 1.404(4) . ?
C33 C34 1.443(4) . ?
C34 C35 1.407(4) . ?
C34 C39 1.410(4) . ?
C35 C36 1.413(4) . ?
C35 N2 1.385(4) . ?
C36 C37 1.384(4) . ?
C36 P2 1.831(3) . ?
C37 C38 1.398(4) . ?
C38 C39 1.372(4) . ?
C38 C40 1.508(4) . ?
C41 C42 1.383(5) . ?
C41 C46 1.390(4) . ?
C41 P2 1.832(3) . ?
C42 C43 1.395(5) . ?
C43 C44 1.370(6) . ?
C44 C45 1.364(6) . ?
C45 C46 1.379(5) . ?
C47 C48 1.389(4) . ?
C47 C52 1.387(4) . ?
C47 P2 1.836(3) . ?
C48 C49 1.384(5) . ?
C49 C50 1.381(5) . ?
C50 C51 1.372(6) . ?
C51 C52 1.388(5) . ?

loop_
_smtbx_masks_void_nr
_smtbx_masks_void_average_x
_smtbx_masks_void_average_y
_smtbx_masks_void_average_z
_smtbx_masks_void_volume
_smtbx_masks_void_count_electrons
_smtbx_masks_void_content
1 -0.490 0.500 0.000 452.8 123.4 '3 pentane'
